data_7151885
loop_
_publ_author_name
'Chevallier, Floris'
'Halauko, Yury S.'
'Pecceu, Christelle'
'Nassar, Ibrahim F.'
'Dam, To Uyen'
'Roisnel, Thierry'
'Matulis, Vadim E.'
'Ivashkevich, Oleg A.'
'Mongin, Florence'

_publ_section_title
;
 N-aryl pyrazoles: DFT calculations of CH acidity and deprotonative
 metallation using a combination of lithium and zinc amides
;
_journal_issue 12
_journal_name_full 'Organic &amp; Biomolecular Chemistry'
_journal_page_first 4671
_journal_paper_doi 10.1039/c1ob05267e
_journal_volume 9
_journal_year 2011
_chemical_compound_source 'synthesis as described'
_chemical_formula_moiety 'C11 H11 I2 N3'
_chemical_formula_sum 'C11 H11 I2 N3'
_chemical_formula_weight 439.03
_chemical_name_systematic
;
?
;
_space_group_IT_number 14
_symmetry_cell_setting monoclinic
_symmetry_Int_Tables_number 14
_symmetry_space_group_name_Hall '-P 2yn'
_symmetry_space_group_name_H-M 'P 1 21/n 1'
_atom_sites_solution_hydrogens geom
_atom_sites_solution_primary direct
_atom_sites_solution_secondary difmap
_audit_conform_dict_location ftp://ftp.iucr.org/pub/cif_core.dic
_audit_conform_dict_name cif_core.dic
_audit_conform_dict_version 2.3
_audit_creation_date 2010-02-25T15:06:31-00:00
_audit_creation_method 'WinGX routine CIF_UPDATE'
_cell_angle_alpha 90
_cell_angle_beta 90.717(2)
_cell_angle_gamma 90
_cell_formula_units_Z 4
_cell_length_a 6.9744(3)
_cell_length_b 26.4537(12)
_cell_length_c 7.2619(3)
_cell_measurement_reflns_used 7863
_cell_measurement_temperature 150(2)
_cell_measurement_theta_max 27.39
_cell_measurement_theta_min 2.91
_cell_measurement_wavelength 0.71073
_cell_volume 1339.71(10)
_computing_cell_refinement 'Bruker SMART (Bruker, 2002)'
_computing_data_collection 'Bruker SAINT (Bruker, 2002)'
_computing_data_reduction 'Bruker SAINT (Bruker, 2002)'
_computing_molecular_graphics 'Ortep-3 for Windows (Farrugia, 1997)'
_computing_publication_material
;
WinGX publication routines (Farrugia, 1999),
CRYSCAL (T. Roisnel, local program)
;
_computing_structure_refinement 'SHELXL-97 (Sheldrick, 1997)'
_computing_structure_solution 'SIR97 (Altomare et al., 1999)'
_diffrn_ambient_temperature 150(2)
_diffrn_detector 'CCD plate'
_diffrn_measured_fraction_theta_full 0.992
_diffrn_measured_fraction_theta_max 0.992
_diffrn_measurement_device_type 'APEXII, Bruker-AXS'
_diffrn_measurement_method 'CCD rotation images, thin slices'
_diffrn_radiation_monochromator graphite
_diffrn_radiation_probe x-ray
_diffrn_radiation_type MoK\a
_diffrn_radiation_wavelength 0.71073
_diffrn_reflns_av_R_equivalents 0.0255
_diffrn_reflns_av_unetI/netI 0.0212
_diffrn_reflns_limit_h_max 8
_diffrn_reflns_limit_h_min -8
_diffrn_reflns_limit_k_max 34
_diffrn_reflns_limit_k_min -34
_diffrn_reflns_limit_l_max 9
_diffrn_reflns_limit_l_min -9
_diffrn_reflns_number 11715
_diffrn_reflns_theta_full 27.4
_diffrn_reflns_theta_max 27.4
_diffrn_reflns_theta_min 2.92
_exptl_absorpt_coefficient_mu 4.673
_exptl_absorpt_correction_T_max 0.571
_exptl_absorpt_correction_T_min 0.428
_exptl_absorpt_correction_type multi-scan
_exptl_absorpt_process_details
;
[Sheldrick, G.M. (2002). SADABS Bruker AXS Inc., Madison, Wisconsin, USA]
;
_exptl_crystal_colour colourless
_exptl_crystal_density_diffrn 2.177
_exptl_crystal_density_method 'not measured'
_exptl_crystal_description prism
_exptl_crystal_F_000 816
_exptl_crystal_size_max 0.23
_exptl_crystal_size_mid 0.17
_exptl_crystal_size_min 0.12
_refine_diff_density_max 0.907
_refine_diff_density_min -0.896
_refine_diff_density_rms 0.112
_refine_ls_extinction_method none
_refine_ls_goodness_of_fit_ref 1.288
_refine_ls_hydrogen_treatment constr
_refine_ls_matrix_type full
_refine_ls_number_parameters 148
_refine_ls_number_reflns 3018
_refine_ls_number_restraints 0
_refine_ls_restrained_S_all 1.288
_refine_ls_R_factor_all 0.0294
_refine_ls_R_factor_gt 0.0281
_refine_ls_shift/su_max 0.002
_refine_ls_shift/su_mean 0
_refine_ls_structure_factor_coef Fsqd
_refine_ls_weighting_details 'calc w=1/[\s^2^(Fo^2^)+(0.0000P)^2^+5.2295P] where P=(Fo^2^+2Fc^2^)/3'
_refine_ls_weighting_scheme calc
_refine_ls_wR_factor_gt 0.0601
_refine_ls_wR_factor_ref 0.0606
_reflns_number_gt 2908
_reflns_number_total 3018
_reflns_threshold_expression >2sigma(I)
_cod_data_source_file c1ob05267e.txt
_cod_data_source_block 3b
_cod_original_sg_symbol_H-M 'P 21/n'
_cod_database_code 7151885

loop_
_symmetry_equiv_pos_as_xyz
'x, y, z'
'-x+1/2, y+1/2, -z+1/2'
'-x, -y, -z'
'x-1/2, -y-1/2, z-1/2'

loop_
_atom_site_label
_atom_site_type_symbol
_atom_site_fract_x
_atom_site_fract_y
_atom_site_fract_z
_atom_site_U_iso_or_equiv
_atom_site_adp_type
_atom_site_occupancy
_atom_site_symmetry_multiplicity
_atom_site_calc_flag
_atom_site_refinement_flags
_atom_site_disorder_assembly
_atom_site_disorder_group
C1 C 0.9133(7) 0.19129(17) 0.2971(6) 0.0201(9) Uani 1 1 d . . .
I1 I 0.89444(5) 0.175098(11) 0.57406(4) 0.02154(8) Uani 1 1 d . . .
C2 C 0.9737(7) 0.23432(19) 0.2117(7) 0.0266(10) Uani 1 1 d . . .
H2 H 1.0162 0.2648 0.2682 0.032 Uiso 1 1 calc R . .
C3 C 0.9598(8) 0.22393(19) 0.0239(7) 0.0296(11) Uani 1 1 d . . .
H3 H 0.9921 0.2474 -0.0699 0.036 Uiso 1 1 calc R . .
N4 N 0.8958(6) 0.17721(15) -0.0088(6) 0.0256(8) Uani 1 1 d . . .
N5 N 0.8678(5) 0.15727(14) 0.1613(5) 0.0195(8) Uani 1 1 d . . .
C6 C 0.7934(6) 0.10706(16) 0.1822(6) 0.0185(9) Uani 1 1 d . . .
C7 C 0.5973(7) 0.09784(16) 0.1902(6) 0.0199(9) Uani 1 1 d . . .
I7 I 0.40215(5) 0.158173(12) 0.16292(5) 0.03005(9) Uani 1 1 d . . .
C8 C 0.5265(7) 0.04946(18) 0.2167(6) 0.0218(9) Uani 1 1 d . . .
H8 H 0.3918 0.0442 0.2198 0.026 Uiso 1 1 calc R . .
C9 C 0.6503(7) 0.00808(17) 0.2392(6) 0.0225(9) Uani 1 1 d . . .
C10 C 0.8499(7) 0.01778(18) 0.2282(7) 0.0266(10) Uani 1 1 d . . .
H10 H 0.9382 -0.0094 0.2396 0.032 Uiso 1 1 calc R . .
C11 C 0.9173(7) 0.06623(18) 0.2010(7) 0.0254(10) Uani 1 1 d . . .
H11 H 1.0516 0.0718 0.1951 0.031 Uiso 1 1 calc R . .
N12 N 0.5821(7) -0.03979(16) 0.2696(7) 0.0334(10) Uani 1 1 d . . .
C13 C 0.7138(9) -0.08102(19) 0.3115(8) 0.0358(13) Uani 1 1 d . . .
H13A H 0.7933 -0.0878 0.204 0.054 Uiso 1 1 calc R . .
H13B H 0.6406 -0.1114 0.3424 0.054 Uiso 1 1 calc R . .
H13C H 0.7961 -0.0716 0.4162 0.054 Uiso 1 1 calc R . .
C14 C 0.3770(8) -0.0491(2) 0.2735(8) 0.0350(12) Uani 1 1 d . . .
H14A H 0.3226 -0.033 0.3824 0.053 Uiso 1 1 calc R . .
H14B H 0.3536 -0.0856 0.2785 0.053 Uiso 1 1 calc R . .
H14C H 0.3165 -0.0351 0.1622 0.053 Uiso 1 1 calc R . .

loop_
_atom_site_aniso_label
_atom_site_aniso_U_11
_atom_site_aniso_U_22
_atom_site_aniso_U_33
_atom_site_aniso_U_23
_atom_site_aniso_U_13
_atom_site_aniso_U_12
C1 0.019(2) 0.020(2) 0.022(2) -0.0007(17) 0.0006(17) -0.0018(18)
I1 0.02632(16) 0.02006(14) 0.01829(13) 0.00081(11) 0.00221(11) -0.00102(12)
C2 0.033(3) 0.022(2) 0.025(2) -0.0023(19) 0.001(2) -0.006(2)
C3 0.041(3) 0.026(3) 0.022(2) 0.0051(19) 0.003(2) -0.009(2)
N4 0.029(2) 0.025(2) 0.0229(19) 0.0003(16) 0.0005(17) -0.0061(18)
N5 0.0170(19) 0.0196(19) 0.0218(19) 0.0047(15) 0.0056(15) -0.0041(14)
C6 0.020(2) 0.018(2) 0.017(2) -0.0032(16) 0.0008(17) -0.0030(17)
C7 0.020(2) 0.018(2) 0.022(2) -0.0021(16) -0.0001(18) 0.0019(17)
I7 0.02070(16) 0.02004(15) 0.0493(2) -0.00124(13) -0.00192(14) 0.00228(12)
C8 0.019(2) 0.023(2) 0.024(2) 0.0003(18) -0.0004(18) -0.0024(18)
C9 0.024(2) 0.019(2) 0.024(2) 0.0028(18) -0.0026(18) -0.0014(18)
C10 0.026(3) 0.023(2) 0.031(3) 0.0005(19) -0.003(2) 0.0062(19)
C11 0.017(2) 0.028(2) 0.032(3) 0.0003(19) 0.002(2) -0.0013(19)
N12 0.031(2) 0.022(2) 0.047(3) 0.0082(19) -0.009(2) -0.0042(18)
C13 0.043(3) 0.021(2) 0.043(3) 0.004(2) -0.003(3) 0.001(2)
C14 0.039(3) 0.027(3) 0.039(3) 0.006(2) 0.005(2) -0.015(2)

loop_
_atom_type_symbol
_atom_type_description
_atom_type_scat_dispersion_real
_atom_type_scat_dispersion_imag
_atom_type_scat_source
C C 0.0033 0.0016 'International Tables Vol C Tables 4.2.6.8 and 6.1.1.4'
H H 0 0 'International Tables Vol C Tables 4.2.6.8 and 6.1.1.4'
N N 0.0061 0.0033 'International Tables Vol C Tables 4.2.6.8 and 6.1.1.4'
I I -0.4742 1.8119 'International Tables Vol C Tables 4.2.6.8 and 6.1.1.4'
O O 0.0106 0.006 'International Tables Vol C Tables 4.2.6.8 and 6.1.1.4'

loop_
_geom_angle_atom_site_label_1
_geom_angle_atom_site_label_2
_geom_angle_atom_site_label_3
_geom_angle
_geom_angle_site_symmetry_1
_geom_angle_site_symmetry_3
_geom_angle_publ_flag
C2 C1 N5 106.9(4) . . ?
C2 C1 I1 129.8(3) . . ?
N5 C1 I1 123.3(3) . . ?
C1 C2 C3 105.2(4) . . ?
C1 C2 H2 127.4 . . ?
C3 C2 H2 127.4 . . ?
N4 C3 C2 112.1(4) . . ?
N4 C3 H3 124 . . ?
C2 C3 H3 124 . . ?
C3 N4 N5 104.4(4) . . ?
N4 N5 C1 111.4(4) . . ?
N4 N5 C6 120.8(4) . . ?
C1 N5 C6 127.8(4) . . ?
C11 C6 C7 118.1(4) . . ?
C11 C6 N5 120.3(4) . . ?
C7 C6 N5 121.6(4) . . ?
C8 C7 C6 121.3(4) . . ?
C8 C7 I7 118.8(3) . . ?
C6 C7 I7 119.9(3) . . ?
C7 C8 C9 121.1(4) . . ?
C7 C8 H8 119.4 . . ?
C9 C8 H8 119.4 . . ?
N12 C9 C8 121.7(4) . . ?
N12 C9 C10 121.3(4) . . ?
C8 C9 C10 117.1(4) . . ?
C11 C10 C9 120.8(4) . . ?
C11 C10 H10 119.6 . . ?
C9 C10 H10 119.6 . . ?
C10 C11 C6 121.6(4) . . ?
C10 C11 H11 119.2 . . ?
C6 C11 H11 119.2 . . ?
C9 N12 C14 120.3(4) . . ?
C9 N12 C13 120.4(4) . . ?
C14 N12 C13 119.1(4) . . ?
N12 C13 H13A 109.5 . . ?
N12 C13 H13B 109.5 . . ?
H13A C13 H13B 109.5 . . ?
N12 C13 H13C 109.5 . . ?
H13A C13 H13C 109.5 . . ?
H13B C13 H13C 109.5 . . ?
N12 C14 H14A 109.5 . . ?
N12 C14 H14B 109.5 . . ?
H14A C14 H14B 109.5 . . ?
N12 C14 H14C 109.5 . . ?
H14A C14 H14C 109.5 . . ?
H14B C14 H14C 109.5 . . ?

loop_
_geom_bond_atom_site_label_1
_geom_bond_atom_site_label_2
_geom_bond_distance
_geom_bond_site_symmetry_2
_geom_bond_publ_flag
C1 C2 1.365(6) . ?
C1 N5 1.369(6) . ?
C1 I1 2.062(4) . ?
C2 C3 1.394(7) . ?
C2 H2 0.95 . ?
C3 N4 1.334(6) . ?
C3 H3 0.95 . ?
N4 N5 1.359(5) . ?
N5 C6 1.435(6) . ?
C6 C11 1.389(7) . ?
C6 C7 1.391(6) . ?
C7 C8 1.386(6) . ?
C7 I7 2.105(4) . ?
C8 C9 1.403(6) . ?
C8 H8 0.95 . ?
C9 N12 1.372(6) . ?
C9 C10 1.419(7) . ?
C10 C11 1.380(7) . ?
C10 H10 0.95 . ?
C11 H11 0.95 . ?
N12 C14 1.452(7) . ?
N12 C13 1.456(7) . ?
C13 H13A 0.98 . ?
C13 H13B 0.98 . ?
C13 H13C 0.98 . ?
C14 H14A 0.98 . ?
C14 H14B 0.98 . ?
C14 H14C 0.98 . ?

loop_
_geom_torsion_atom_site_label_1
_geom_torsion_atom_site_label_2
_geom_torsion_atom_site_label_3
_geom_torsion_atom_site_label_4
_geom_torsion
_geom_torsion_site_symmetry_1
_geom_torsion_site_symmetry_2
_geom_torsion_site_symmetry_3
_geom_torsion_site_symmetry_4
_geom_torsion_publ_flag
N5 C1 C2 C3 0.5(6) . . . . ?
I1 C1 C2 C3 178.9(4) . . . . ?
C1 C2 C3 N4 -0.4(6) . . . . ?
C2 C3 N4 N5 0.1(6) . . . . ?
C3 N4 N5 C1 0.2(5) . . . . ?
C3 N4 N5 C6 178.3(4) . . . . ?
C2 C1 N5 N4 -0.4(5) . . . . ?
I1 C1 N5 N4 -179.0(3) . . . . ?
C2 C1 N5 C6 -178.4(4) . . . . ?
I1 C1 N5 C6 3.0(6) . . . . ?
N4 N5 C6 C11 92.8(5) . . . . ?
C1 N5 C6 C11 -89.4(6) . . . . ?
N4 N5 C6 C7 -89.3(5) . . . . ?
C1 N5 C6 C7 88.6(6) . . . . ?
C11 C6 C7 C8 0.2(7) . . . . ?
N5 C6 C7 C8 -177.7(4) . . . . ?
C11 C6 C7 I7 179.9(3) . . . . ?
N5 C6 C7 I7 1.9(6) . . . . ?
C6 C7 C8 C9 0.9(7) . . . . ?
I7 C7 C8 C9 -178.8(4) . . . . ?
C7 C8 C9 N12 178.6(5) . . . . ?
C7 C8 C9 C10 -1.8(7) . . . . ?
N12 C9 C10 C11 -178.8(5) . . . . ?
C8 C9 C10 C11 1.6(7) . . . . ?
C9 C10 C11 C6 -0.5(8) . . . . ?
C7 C6 C11 C10 -0.4(7) . . . . ?
N5 C6 C11 C10 177.6(4) . . . . ?
C8 C9 N12 C14 2.0(8) . . . . ?
C10 C9 N12 C14 -177.7(5) . . . . ?
C8 C9 N12 C13 -173.6(5) . . . . ?
C10 C9 N12 C13 6.8(8) . . . . ?

loop_
_cod_related_entry_id
_cod_related_entry_database
_cod_related_entry_code
1 ChemSpider 29435443
